data_7002029
loop_
_publ_author_name
'Lemke, Jessica'
'Pinto, Antonio'
'Niehoff, Philip'
'Vasylyeva, Vera'
'Metzler-Nolte, Nils'

_publ_section_title
;
 Synthesis, structural characterisation and anti-proliferative activity
 of NHC gold amino acid and peptide conjugates
;
_journal_issue 35
_journal_name_full 'Dalton Transactions'
_journal_page_first 7063
_journal_paper_doi 10.1039/b906140a
_journal_year 2009
_chemical_formula_sum 'C19 H25 Au Br3 N3 O3'
_chemical_formula_weight 780.12
_chemical_name_systematic
;
?
;
_space_group_IT_number 4
_symmetry_cell_setting monoclinic
_symmetry_space_group_name_Hall 'P 2yb'
_symmetry_space_group_name_H-M 'P 1 21 1'
_atom_sites_solution_hydrogens geom
_atom_sites_solution_primary direct
_atom_sites_solution_secondary difmap
_audit_creation_method SHELXL-97
_cell_angle_alpha 90.00
_cell_angle_beta 92.894(9)
_cell_angle_gamma 90.00
_cell_formula_units_Z 2
_cell_length_a 8.452(4)
_cell_length_b 9.212(4)
_cell_length_c 15.756(7)
_cell_measurement_temperature 293(2)
_cell_volume 1225.2(10)
_computing_cell_refinement 'Bruker SMART'
_computing_data_collection 'Bruker SMART'
_computing_data_reduction 'Bruker SAINT'
_computing_molecular_graphics 'Bruker SHELXTL'
_computing_publication_material 'Bruker SHELXTL'
_computing_structure_refinement 'SHELXL-97 (Sheldrick, 1997)'
_computing_structure_solution 'SHELXS-97 (Sheldrick, 1990)'
_diffrn_ambient_temperature 293(2)
_diffrn_measured_fraction_theta_full 0.992
_diffrn_measured_fraction_theta_max 0.992
_diffrn_measurement_device_type 'CCD area detector'
_diffrn_measurement_method 'phi and omega scans'
_diffrn_radiation_monochromator graphite
_diffrn_radiation_source 'fine-focus sealed tube'
_diffrn_radiation_type MoK\a
_diffrn_radiation_wavelength 0.71073
_diffrn_reflns_av_R_equivalents 0.0497
_diffrn_reflns_av_sigmaI/netI 0.0740
_diffrn_reflns_limit_h_max 10
_diffrn_reflns_limit_h_min -10
_diffrn_reflns_limit_k_max 10
_diffrn_reflns_limit_k_min -10
_diffrn_reflns_limit_l_max 18
_diffrn_reflns_limit_l_min -15
_diffrn_reflns_number 6721
_diffrn_reflns_theta_full 25.08
_diffrn_reflns_theta_max 25.08
_diffrn_reflns_theta_min 2.41
_exptl_absorpt_coefficient_mu 10.919
_exptl_absorpt_correction_type none
_exptl_crystal_density_diffrn 2.115
_exptl_crystal_density_method 'not measured'
_exptl_crystal_F_000 736
_refine_diff_density_max 1.496
_refine_diff_density_min -2.035
_refine_diff_density_rms 0.259
_refine_ls_abs_structure_details 'Flack H D (1983), Acta Cryst. A39, 876-881'
_refine_ls_abs_structure_Flack 0.001(19)
_refine_ls_extinction_method none
_refine_ls_goodness_of_fit_ref 1.054
_refine_ls_hydrogen_treatment mixed
_refine_ls_matrix_type full
_refine_ls_number_parameters 262
_refine_ls_number_reflns 3852
_refine_ls_number_restraints 1
_refine_ls_restrained_S_all 1.054
_refine_ls_R_factor_all 0.0636
_refine_ls_R_factor_gt 0.0594
_refine_ls_shift/su_max 0.001
_refine_ls_shift/su_mean 0.000
_refine_ls_structure_factor_coef Fsqd
_refine_ls_weighting_details 'calc w=1/[\s^2^(Fo^2^)+(0.1187P)^2^+1.1391P] where P=(Fo^2^+2Fc^2^)/3'
_refine_ls_weighting_scheme calc
_refine_ls_wR_factor_gt 0.1529
_refine_ls_wR_factor_ref 0.1618
_reflns_number_gt 3550
_reflns_number_total 3852
_reflns_threshold_expression >2sigma(I)
_cod_data_source_file b906140a.txt
_cod_data_source_block 081016t
_cod_depositor_comments
;
The following automatic conversions were performed:
'_symmetry_cell_setting' value 'Monoclinic' changed to 'monoclinic'
according to '/home/saulius/struct/CIF-dictionaries/cif_core.dic'
dictionary named 'cif_core.dic' version 2.4.1 from 2010-06-29.

Automatic conversion script
Id: cif_fix_enum 1527 2010-12-29 10:47:43Z saulius 
;
_cod_original_cell_volume 1225.2(9)
_cod_original_sg_symbol_H-M P2(1)
_cod_database_code 7002029

loop_
_symmetry_equiv_pos_as_xyz
'x, y, z'
'-x, y+1/2, -z'

loop_
_atom_site_label
_atom_site_type_symbol
_atom_site_fract_x
_atom_site_fract_y
_atom_site_fract_z
_atom_site_U_iso_or_equiv
_atom_site_adp_type
_atom_site_occupancy
_atom_site_symmetry_multiplicity
_atom_site_calc_flag
_atom_site_refinement_flags
_atom_site_disorder_assembly
_atom_site_disorder_group
Au1 Au 0.65971(6) 0.19551(5) 0.68419(3) 0.0270(2) Uani 1 1 d . . .
Br2 Br 0.7493(2) -0.0463(2) 0.65112(11) 0.0398(4) Uani 1 1 d . . .
Br1 Br 0.43750(18) 0.0957(3) 0.75858(11) 0.0456(5) Uani 1 1 d . . .
Br3 Br 0.5783(3) 0.4400(3) 0.71400(14) 0.0544(5) Uani 1 1 d . . .
N3 N 0.9862(15) 0.3391(14) 0.9019(8) 0.024(3) Uani 1 1 d . . .
H3A H 0.9962 0.2497 0.9169 0.029 Uiso 1 1 calc R . .
N2 N 0.9910(13) 0.2855(13) 0.6728(7) 0.021(2) Uani 1 1 d . . .
C1 C 0.8539(19) 0.2733(18) 0.6292(10) 0.029(3) Uani 1 1 d . . .
O1 O 0.9877(17) 0.5023(12) 0.7904(7) 0.040(3) Uani 1 1 d . . .
C16 C 0.627(2) 0.061(2) 1.0873(14) 0.049(5) Uani 1 1 d . . .
H16A H 0.5972 -0.0285 1.1090 0.059 Uiso 1 1 calc R . .
C15 C 0.5996(19) 0.087(2) 1.0026(13) 0.040(4) Uani 1 1 d . . .
H15A H 0.5506 0.0183 0.9671 0.048 Uiso 1 1 calc R . .
C9 C 0.9942(16) 0.3795(16) 0.8183(9) 0.024(3) Uani 1 1 d . . .
C10 C 0.9606(18) 0.4511(16) 0.9636(9) 0.019(3) Uani 1 1 d . . .
H10A H 0.9883 0.5440 0.9380 0.023 Uiso 1 1 calc R . .
C2 C 1.028(2) 0.3633(19) 0.5448(11) 0.036(4) Uani 1 1 d . . .
H2A H 1.0733 0.4015 0.4971 0.043 Uiso 1 1 calc R . .
C3 C 1.104(2) 0.3407(17) 0.6215(9) 0.028(3) Uani 1 1 d . . .
H3B H 1.2104 0.3586 0.6364 0.033 Uiso 1 1 calc R . .
C14 C 0.6463(18) 0.2191(19) 0.9712(10) 0.033(4) Uani 1 1 d . . .
H14A H 0.6252 0.2393 0.9139 0.039 Uiso 1 1 calc R . .
C17 C 0.6973(19) 0.161(2) 1.1420(11) 0.039(4) Uani 1 1 d . . .
H17A H 0.7086 0.1412 1.1999 0.047 Uiso 1 1 calc R . .
N1 N 0.8755(15) 0.3210(14) 0.5495(8) 0.030(3) Uani 1 1 d . . .
C8 C 1.0222(18) 0.2466(16) 0.7628(9) 0.025(3) Uani 1 1 d . . .
H8A H 1.1308 0.2137 0.7718 0.030 Uiso 1 1 calc R . .
H8B H 0.9525 0.1683 0.7782 0.030 Uiso 1 1 calc R . .
C12 C 0.7811(16) 0.4599(17) 0.9859(10) 0.028(3) Uani 1 1 d . . .
H12A H 0.7684 0.5368 1.0270 0.034 Uiso 1 1 calc R . .
H12B H 0.7175 0.4845 0.9349 0.034 Uiso 1 1 calc R . .
C18 C 0.7506(18) 0.290(2) 1.1107(10) 0.032(4) Uani 1 1 d . . .
H18A H 0.8040 0.3559 1.1464 0.039 Uiso 1 1 calc R . .
C4 C 0.756(2) 0.344(2) 0.4755(11) 0.042(4) Uani 1 1 d . . .
C7 C 0.608(3) 0.254(3) 0.4843(14) 0.074(8) Uani 1 1 d . . .
H7A H 0.5356 0.2710 0.4363 0.111 Uiso 1 1 calc R . .
H7B H 0.5581 0.2809 0.5355 0.111 Uiso 1 1 calc R . .
H7C H 0.6356 0.1531 0.4867 0.111 Uiso 1 1 calc R . .
C6 C 0.833(3) 0.294(3) 0.3952(13) 0.068(7) Uani 1 1 d . . .
H6A H 0.7600 0.3070 0.3471 0.102 Uiso 1 1 calc R . .
H6B H 0.8601 0.1929 0.4006 0.102 Uiso 1 1 calc R . .
H6C H 0.9269 0.3496 0.3874 0.102 Uiso 1 1 calc R . .
C5 C 0.721(4) 0.507(3) 0.4758(18) 0.089(10) Uani 1 1 d . . .
H5A H 0.6466 0.5295 0.4298 0.134 Uiso 1 1 calc R . .
H5B H 0.8176 0.5595 0.4690 0.134 Uiso 1 1 calc R . .
H5C H 0.6775 0.5330 0.5287 0.134 Uiso 1 1 calc R . .
O2 O 1.1471(12) 0.3165(11) 1.0500(6) 0.029(2) Uani 1 1 d . . .
C13 C 0.7226(18) 0.3216(16) 1.0210(9) 0.026(3) Uani 1 1 d . . .
O3 O 1.0574(14) 0.5240(12) 1.1015(7) 0.032(3) Uani 1 1 d . . .
C11 C 1.062(2) 0.4349(16) 1.0463(10) 0.023(3) Uani 1 1 d . . .
C19 C 1.241(2) 0.294(2) 1.1304(13) 0.045(5) Uani 1 1 d . . .
H19A H 1.2993 0.2047 1.1273 0.067 Uiso 1 1 calc R . .
H19B H 1.1713 0.2888 1.1765 0.067 Uiso 1 1 calc R . .
H19C H 1.3134 0.3732 1.1396 0.067 Uiso 1 1 calc R . .

loop_
_atom_site_aniso_label
_atom_site_aniso_U_11
_atom_site_aniso_U_22
_atom_site_aniso_U_33
_atom_site_aniso_U_23
_atom_site_aniso_U_13
_atom_site_aniso_U_12
Au1 0.0196(3) 0.0449(3) 0.0163(3) 0.0007(3) 0.00139(17) 0.0034(3)
Br2 0.0436(9) 0.0425(10) 0.0340(9) -0.0016(8) 0.0092(7) 0.0025(8)
Br1 0.0215(8) 0.0848(15) 0.0309(9) -0.0016(9) 0.0063(6) -0.0085(8)
Br3 0.0521(11) 0.0557(12) 0.0560(12) -0.0112(10) 0.0095(9) 0.0186(10)
N3 0.034(7) 0.019(6) 0.020(6) -0.008(5) 0.002(5) 0.010(5)
N2 0.019(6) 0.024(6) 0.020(6) -0.004(5) -0.003(4) 0.000(5)
C1 0.036(9) 0.030(8) 0.021(8) 0.000(7) -0.004(6) 0.001(7)
O1 0.077(9) 0.023(6) 0.019(6) 0.002(4) -0.002(6) -0.004(5)
C16 0.047(11) 0.045(11) 0.056(13) 0.010(9) 0.011(9) -0.014(9)
C15 0.029(8) 0.032(8) 0.059(12) -0.007(8) 0.004(8) -0.010(7)
C9 0.017(6) 0.032(8) 0.021(7) 0.005(6) -0.010(5) -0.003(6)
C10 0.027(7) 0.013(6) 0.019(7) -0.001(6) 0.007(5) -0.013(6)
C2 0.036(9) 0.043(10) 0.029(8) 0.008(7) 0.008(7) -0.017(7)
C3 0.045(9) 0.028(8) 0.011(7) 0.009(6) 0.015(6) 0.005(7)
C14 0.031(7) 0.041(10) 0.027(7) 0.003(7) 0.002(6) -0.006(7)
C17 0.031(8) 0.054(13) 0.034(9) 0.011(8) 0.009(7) 0.000(7)
N1 0.032(7) 0.031(7) 0.026(7) 0.005(5) -0.001(5) -0.009(6)
C8 0.024(7) 0.033(8) 0.018(7) 0.004(5) 0.000(5) 0.007(5)
C12 0.020(7) 0.029(8) 0.035(8) 0.008(7) 0.000(6) -0.006(6)
C18 0.027(8) 0.047(10) 0.023(8) 0.008(8) 0.009(6) -0.004(8)
C4 0.054(11) 0.050(10) 0.021(8) 0.005(8) -0.008(7) -0.005(9)
C7 0.068(14) 0.12(2) 0.034(11) 0.030(12) -0.016(10) -0.026(14)
C6 0.071(15) 0.097(18) 0.034(11) -0.027(12) -0.019(10) 0.015(14)
C5 0.14(3) 0.068(16) 0.059(16) 0.027(13) -0.030(17) 0.012(18)
O2 0.039(6) 0.027(6) 0.019(5) -0.008(4) -0.013(4) 0.004(5)
C13 0.037(8) 0.018(7) 0.026(8) -0.005(6) 0.013(6) 0.000(6)
O3 0.045(7) 0.019(5) 0.030(6) -0.005(5) 0.003(5) -0.001(5)
C11 0.036(9) 0.012(7) 0.022(8) -0.004(6) 0.001(6) -0.014(6)
C19 0.031(8) 0.045(10) 0.055(11) 0.004(9) -0.030(8) 0.018(8)

loop_
_atom_type_symbol
_atom_type_description
_atom_type_scat_dispersion_real
_atom_type_scat_dispersion_imag
_atom_type_scat_source
C C 0.0033 0.0016 'International Tables Vol C Tables 4.2.6.8 and 6.1.1.4'
H H 0.0000 0.0000 'International Tables Vol C Tables 4.2.6.8 and 6.1.1.4'
N N 0.0061 0.0033 'International Tables Vol C Tables 4.2.6.8 and 6.1.1.4'
O O 0.0106 0.0060 'International Tables Vol C Tables 4.2.6.8 and 6.1.1.4'
Br Br -0.2901 2.4595 'International Tables Vol C Tables 4.2.6.8 and 6.1.1.4'
Au Au -2.0133 8.8022 'International Tables Vol C Tables 4.2.6.8 and 6.1.1.4'

loop_
_geom_angle_atom_site_label_1
_geom_angle_atom_site_label_2
_geom_angle_atom_site_label_3
_geom_angle
_geom_angle_site_symmetry_1
_geom_angle_site_symmetry_3
_geom_angle_publ_flag
C1 Au1 Br3 89.9(5) . . ?
C1 Au1 Br2 88.0(5) . . ?
Br3 Au1 Br2 177.84(7) . . ?
C1 Au1 Br1 176.1(4) . . ?
Br3 Au1 Br1 91.39(8) . . ?
Br2 Au1 Br1 90.76(7) . . ?
C9 N3 C10 118.0(13) . . ?
C1 N2 C3 110.1(13) . . ?
C1 N2 C8 126.1(13) . . ?
C3 N2 C8 123.8(12) . . ?
N2 C1 N1 107.4(14) . . ?
N2 C1 Au1 121.1(11) . . ?
N1 C1 Au1 131.5(12) . . ?
C15 C16 C17 122.6(18) . . ?
C16 C15 C14 118.2(17) . . ?
O1 C9 N3 126.5(14) . . ?
O1 C9 C8 123.0(13) . . ?
N3 C9 C8 110.4(12) . . ?
N3 C10 C11 114.1(11) . . ?
N3 C10 C12 111.5(12) . . ?
C11 C10 C12 108.6(11) . . ?
N1 C2 C3 108.6(14) . . ?
C2 C3 N2 105.4(14) . . ?
C13 C14 C15 122.5(15) . . ?
C16 C17 C18 119.6(17) . . ?
C2 N1 C1 108.5(14) . . ?
C2 N1 C4 121.2(14) . . ?
C1 N1 C4 130.0(14) . . ?
N2 C8 C9 109.3(11) . . ?
C13 C12 C10 112.4(13) . . ?
C17 C18 C13 119.0(16) . . ?
C7 C4 C6 107.3(18) . . ?
C7 C4 C5 112(2) . . ?
C6 C4 C5 113(2) . . ?
C7 C4 N1 111.9(14) . . ?
C6 C4 N1 107.3(15) . . ?
C5 C4 N1 105.0(17) . . ?
C11 O2 C19 115.4(12) . . ?
C14 C13 C18 118.0(14) . . ?
C14 C13 C12 122.3(14) . . ?
C18 C13 C12 119.7(14) . . ?
O3 C11 O2 125.3(15) . . ?
O3 C11 C10 120.9(14) . . ?
O2 C11 C10 113.8(11) . . ?

loop_
_geom_bond_atom_site_label_1
_geom_bond_atom_site_label_2
_geom_bond_distance
_geom_bond_site_symmetry_2
_geom_bond_publ_flag
Au1 C1 2.025(17) . ?
Au1 Br3 2.408(2) . ?
Au1 Br2 2.418(2) . ?
Au1 Br1 2.4431(18) . ?
N3 C9 1.374(19) . ?
N3 C10 1.442(19) . ?
N2 C1 1.32(2) . ?
N2 C3 1.381(19) . ?
N2 C8 1.474(19) . ?
C1 N1 1.35(2) . ?
O1 C9 1.214(18) . ?
C16 C15 1.37(3) . ?
C16 C17 1.38(3) . ?
C15 C14 1.38(3) . ?
C9 C8 1.53(2) . ?
C10 C11 1.531(19) . ?
C10 C12 1.58(2) . ?
C2 N1 1.35(2) . ?
C2 C3 1.36(2) . ?
C14 C13 1.37(2) . ?
C17 C18 1.37(3) . ?
N1 C4 1.52(2) . ?
C12 C13 1.48(2) . ?
C18 C13 1.45(2) . ?
C4 C7 1.52(3) . ?
C4 C6 1.53(3) . ?
C4 C5 1.52(3) . ?
O2 C11 1.31(2) . ?
O2 C19 1.475(18) . ?
O3 C11 1.197(19) . ?
